data_7135531
loop_
_publ_author_name
'Zhai, Ziyu'
'Cai, Fangjian'
'Li, Pengfei'
'Qu, Chulin'
'Shen, Zhen'

_publ_section_title
;
 Engineering asymmetric D-&#x3c0;-A BODIPYs as high-performance
 photosensitizers for photodynamic therapy.
;
_journal_issue 7
_journal_name_full 'Chemical communications (Cambridge, England)'
_journal_page_first 2230
_journal_page_last 2233
_journal_paper_doi 10.1039/d5cc04867b
_journal_volume 62
_journal_year 2026
_chemical_formula_moiety 'C33 H23 B F5 I N2 S, C H Cl3'
_chemical_formula_sum 'C34 H24 B Cl3 F5 I N2 S'
_chemical_formula_weight 831.67
_space_group_crystal_system triclinic
_space_group_IT_number 2
_space_group_name_Hall '-P 1'
_space_group_name_H-M_alt 'P -1'
_atom_sites_solution_hydrogens geom
_atom_sites_solution_primary dual
_audit_creation_date 2025-06-01
_audit_creation_method
;
Olex2 1.2
(compiled 2018.05.29 svn.r3508 for OlexSys, GUI svn.r5506)
;
_audit_update_record
;
2025-06-07 deposited with the CCDC.	2025-12-19 downloaded from the CCDC.
;
_cell_angle_alpha 104.4140(10)
_cell_angle_beta 91.7010(10)
_cell_angle_gamma 102.9530(10)
_cell_formula_units_Z 2
_cell_length_a 9.4467(4)
_cell_length_b 13.6728(5)
_cell_length_c 13.7889(5)
_cell_measurement_reflns_used 9995
_cell_measurement_temperature 193(2)
_cell_measurement_theta_max 53.922
_cell_measurement_theta_min 4.533
_cell_volume 1674.15(11)
_computing_cell_refinement 'SAINT V8.40B (?, 2016)'
_computing_data_reduction 'SAINT V8.40B (?, 2016)'
_computing_molecular_graphics 'Olex2 (Dolomanov et al., 2009)'
_computing_publication_material 'Olex2 (Dolomanov et al., 2009)'
_computing_structure_refinement 'ShelXL (Sheldrick, 2015)'
_computing_structure_solution 'ShelXT (Sheldrick, 2015)'
_diffrn_ambient_temperature 193.0
_diffrn_measured_fraction_theta_full 0.974
_diffrn_measured_fraction_theta_max 0.971
_diffrn_measurement_device_type 'Bruker APEX-II CCD'
_diffrn_measurement_method '\f and \w scans'
_diffrn_radiation_type GaK\a
_diffrn_radiation_wavelength 1.34139
_diffrn_reflns_av_R_equivalents 0.0299
_diffrn_reflns_av_unetI/netI 0.0278
_diffrn_reflns_Laue_measured_fraction_full 0.974
_diffrn_reflns_Laue_measured_fraction_max 0.971
_diffrn_reflns_limit_h_max 11
_diffrn_reflns_limit_h_min -10
_diffrn_reflns_limit_k_max 16
_diffrn_reflns_limit_k_min -16
_diffrn_reflns_limit_l_max 14
_diffrn_reflns_limit_l_min -16
_diffrn_reflns_number 20666
_diffrn_reflns_point_group_measured_fraction_full 0.974
_diffrn_reflns_point_group_measured_fraction_max 0.971
_diffrn_reflns_theta_full 53.594
_diffrn_reflns_theta_max 53.974
_diffrn_reflns_theta_min 2.891
_diffrn_standards_number 0
_exptl_absorpt_coefficient_mu 7.206
_exptl_absorpt_correction_T_max 0.7506
_exptl_absorpt_correction_T_min 0.5190
_exptl_absorpt_correction_type multi-scan
_exptl_absorpt_process_details
;
SADABS-2016/2 (Bruker,2016/2) was used for absorption correction.
wR2(int) was 0.1130 before and 0.0457 after correction.
The Ratio of minimum to maximum transmission is 0.6914.
The \l/2 correction factor is Not present.
;
_exptl_crystal_density_diffrn 1.650
_exptl_crystal_description block
_exptl_crystal_F_000 824
_exptl_crystal_size_max 0.14
_exptl_crystal_size_mid 0.13
_exptl_crystal_size_min 0.12
_refine_diff_density_max 1.216
_refine_diff_density_min -0.780
_refine_diff_density_rms 0.087
_refine_ls_extinction_method none
_refine_ls_goodness_of_fit_ref 1.035
_refine_ls_hydrogen_treatment constr
_refine_ls_matrix_type full
_refine_ls_number_parameters 455
_refine_ls_number_reflns 5980
_refine_ls_number_restraints 48
_refine_ls_restrained_S_all 1.047
_refine_ls_R_factor_all 0.0526
_refine_ls_R_factor_gt 0.0447
_refine_ls_shift/su_max 0.002
_refine_ls_shift/su_mean 0.000
_refine_ls_structure_factor_coef Fsqd
_refine_ls_weighting_details 'w=1/[\s^2^(Fo^2^)+(0.0726P)^2^+2.7413P] where P=(Fo^2^+2Fc^2^)/3'
_refine_ls_weighting_scheme calc
_refine_ls_wR_factor_gt 0.1211
_refine_ls_wR_factor_ref 0.1296
_reflns_Friedel_coverage 0.000
_reflns_number_gt 5243
_reflns_number_total 5980
_reflns_threshold_expression 'I > 2\s(I)'
_cod_data_source_file d5cc04867b2.cif
_cod_data_source_block 1111_CCDC1
_cod_database_code 7135531
_shelx_shelxl_version_number 2018/1
_shelx_space_group_comment
;
The symmetry employed for this shelxl refinement is uniquely defined
by the following loop, which should always be used as a source of
symmetry information in preference to the above space-group names.
They are only intended as comments.
;
_shelx_estimated_absorpt_t_max 0.478
_shelx_estimated_absorpt_t_min 0.432
_olex2_refinement_description
;
1. Fixed Uiso
 At 1.2 times of:
  All C(H) groups
 At 1.5 times of:
  All C(H,H,H) groups
2. Uiso/Uaniso restraints and constraints
F4 \\sim F018 \\sim F3 \\sim F014 \\sim F18 \\sim F010: within 2A with sigma of
0.01 and sigma for terminal atoms of 0.02
3. Others
 Sof(F3)=Sof(F4)=Sof(F18)=1-FVAR(1)
 Sof(F010)=Sof(F014)=Sof(F018)=FVAR(1)
4.a Ternary CH refined with riding coordinates:
 C017(H017)
4.b Aromatic/amide H refined with riding coordinates:
 C00G(H00G), C00H(H00H), C00P(H00P), C00Q(H00Q), C00R(H00R), C00S(H00S),
 C00T(H00T), C00V(H00V), C00W(H00W), C00X(H00X), C00Y(H00Y), C011(H011),
 C016(H016), C019(H019)
4.c Idealised Me refined as rotating group:
 C00L(H00A,H00B,H00C), C012(H01A,H01B,H01C), C01A(H01D,H01E,H01F)
;
_olex2_submission_special_instructions 'No special instructions were received'

loop_
_space_group_symop_operation_xyz
'x, y, z'
'-x, -y, -z'

loop_
_atom_site_label
_atom_site_type_symbol
_atom_site_fract_x
_atom_site_fract_y
_atom_site_fract_z
_atom_site_U_iso_or_equiv
_atom_site_adp_type
_atom_site_occupancy
_atom_site_site_symmetry_order
_atom_site_calc_flag
_atom_site_refinement_flags_posn
_atom_site_refinement_flags_adp
_atom_site_refinement_flags_occupancy
_atom_site_disorder_assembly
_atom_site_disorder_group
I001 I 0.75986(3) 0.45511(3) -0.02480(2) 0.05721(14) Uani 1 1 d . . . . .
S002 S 0.30833(14) 0.03151(9) -0.07441(9) 0.0573(3) Uani 1 1 d . . . . .
Cl00 Cl 0.90699(19) 0.96382(11) 0.82460(15) 0.0881(5) Uani 1 1 d . . . . .
Cl1 Cl 1.0083(2) 1.17209(13) 0.94982(13) 0.0912(5) Uani 1 1 d . . . . .
Cl2 Cl 0.9258(3) 1.1391(2) 0.74100(18) 0.1222(8) Uani 1 1 d . . . . .
F006 F 0.1924(3) 0.31970(19) 0.16819(17) 0.0490(6) Uani 1 1 d . . . . .
F007 F 0.3562(3) 0.26230(16) 0.24939(18) 0.0475(6) Uani 1 1 d . . . . .
N008 N 0.2983(3) 0.4224(2) 0.3325(2) 0.0273(6) Uani 1 1 d . . . . .
N009 N 0.4458(3) 0.4127(2) 0.1871(2) 0.0293(6) Uani 1 1 d . . . . .
C00A C 0.5402(4) 0.6885(3) 0.3502(3) 0.0306(7) Uani 1 1 d . . . . .
C00B C 0.2054(4) 0.3949(2) 0.3995(3) 0.0271(7) Uani 1 1 d . . . . .
C00C C 0.4739(4) 0.5747(2) 0.3163(3) 0.0265(7) Uani 1 1 d . . . . .
C00D C 0.2194(4) 0.4793(2) 0.4865(3) 0.0271(7) Uani 1 1 d . . . . .
C00E C 0.3234(4) 0.5633(2) 0.4689(3) 0.0270(7) Uani 1 1 d . . . . .
C00F C 0.3716(4) 0.5265(2) 0.3734(3) 0.0267(7) Uani 1 1 d . . . . .
C00G C 0.0161(4) 0.2886(3) 0.4623(3) 0.0352(8) Uani 1 1 d . . . . .
H00G H -0.055604 0.225453 0.454049 0.042 Uiso 1 1 calc R . . . .
C00H C 0.1028(4) 0.2988(3) 0.3874(3) 0.0316(8) Uani 1 1 d . . . . .
H00H H 0.095166 0.243337 0.328692 0.038 Uiso 1 1 calc R . . . .
C00I C 0.5126(4) 0.5179(3) 0.2264(3) 0.0299(7) Uani 1 1 d . . . . .
C00J C 0.0275(4) 0.3687(3) 0.5535(3) 0.0331(8) Uani 1 1 d . . . . .
C00K C 0.1326(4) 0.4659(3) 0.5680(3) 0.0306(7) Uani 1 1 d . . . . .
C00L C 0.3683(5) 0.6712(3) 0.5391(3) 0.0387(9) Uani 1 1 d . . . . .
H00A H 0.282860 0.689908 0.570284 0.058 Uiso 1 1 calc GR . . . .
H00B H 0.409340 0.720960 0.501058 0.058 Uiso 1 1 calc GR . . . .
H00C H 0.441777 0.672689 0.591463 0.058 Uiso 1 1 calc GR . . . .
C00M C 0.5082(4) 0.3751(3) 0.1032(3) 0.0332(8) Uani 1 1 d . . . . .
C00N C 0.6196(4) 0.4582(3) 0.0885(3) 0.0362(8) Uani 1 1 d . . . . .
C00O C 0.6229(4) 0.5477(3) 0.1631(3) 0.0349(8) Uani 1 1 d . . . . .
C00P C 0.4577(4) 0.2684(3) 0.0453(3) 0.0367(8) Uani 1 1 d . . . . .
H00P H 0.362455 0.233327 0.054996 0.044 Uiso 1 1 calc R . . . .
C00Q C 0.0526(5) 0.5210(3) 0.7341(3) 0.0470(10) Uani 1 1 d . . . . .
H00Q H 0.061235 0.572813 0.795801 0.056 Uiso 1 1 calc R . . . .
C00R C 0.6602(4) 0.7290(3) 0.4197(3) 0.0431(10) Uani 1 1 d . . . . .
H00R H 0.700074 0.683530 0.448375 0.052 Uiso 1 1 calc R . . . .
C00S C 0.1424(5) 0.5394(3) 0.6608(3) 0.0397(9) Uani 1 1 d . . . . .
H00S H 0.212960 0.603742 0.673269 0.048 Uiso 1 1 calc R . . . .
C00T C -0.0612(5) 0.3519(3) 0.6303(3) 0.0413(9) Uani 1 1 d . . . . .
H00T H -0.130088 0.287203 0.621066 0.050 Uiso 1 1 calc R . . . .
C00U C 0.4813(5) 0.1057(3) -0.0761(3) 0.0457(10) Uani 1 1 d . . . . .
C00V C 0.7235(5) 0.8346(3) 0.4484(4) 0.0537(12) Uani 1 1 d . . . . .
H00V H 0.806173 0.861717 0.496395 0.064 Uiso 1 1 calc R . . . .
C00W C 0.5302(5) 0.2138(3) -0.0202(3) 0.0440(9) Uani 1 1 d . . . . .
H00W H 0.624156 0.249553 -0.031498 0.053 Uiso 1 1 calc R . . . .
C00X C 0.4797(5) 0.7550(3) 0.3110(3) 0.0484(11) Uani 1 1 d . . . . .
H00X H 0.395302 0.727989 0.264600 0.058 Uiso 1 1 calc R . . . .
C00Y C -0.0497(5) 0.4282(4) 0.7192(3) 0.0493(10) Uani 1 1 d . . . . .
H00Y H -0.112314 0.416672 0.769971 0.059 Uiso 1 1 calc R . . . .
B00Z B 0.3190(5) 0.3502(3) 0.2328(3) 0.0318(9) Uani 1 1 d . . . . .
F010 F 0.790(2) 1.0430(12) 0.3552(10) 0.098(4) Uani 0.470(15) 1 d . U P A 1
C011 C 0.5420(7) 0.8617(3) 0.3393(4) 0.0615(14) Uani 1 1 d . . . . .
H011 H 0.500180 0.907624 0.312697 0.074 Uiso 1 1 calc R . . . .
C012 C 0.7243(5) 0.6517(3) 0.1736(4) 0.0518(11) Uani 1 1 d . . . . .
H01A H 0.667442 0.703541 0.173796 0.078 Uiso 1 1 calc GR . . . .
H01B H 0.785062 0.647868 0.117020 0.078 Uiso 1 1 calc GR . . . .
H01C H 0.786725 0.671793 0.236771 0.078 Uiso 1 1 calc GR . . . .
C013 C 0.6649(6) 0.8998(3) 0.4063(4) 0.0545(12) Uani 1 1 d . . . . .
F014 F 0.663(2) 1.0732(10) 0.4631(16) 0.129(5) Uani 0.470(15) 1 d . U P A 1
C015 C 0.3469(7) -0.0778(4) -0.1514(4) 0.0590(13) Uani 1 1 d . . . . .
C016 C 0.5620(6) 0.0476(4) -0.1324(4) 0.0610(13) Uani 1 1 d . . . . .
H016 H 0.660675 0.074166 -0.142674 0.073 Uiso 1 1 calc R . . . .
C017 C 1.0018(7) 1.0907(4) 0.8294(4) 0.0671(14) Uani 1 1 d . . . . .
H017 H 1.104153 1.089211 0.813915 0.080 Uiso 1 1 calc R . . . .
F018 F 0.8641(17) 1.0381(7) 0.4966(10) 0.106(4) Uani 0.470(15) 1 d . U P A 1
C019 C 0.4848(7) -0.0575(4) -0.1750(4) 0.0678(16) Uani 1 1 d . . . . .
H019 H 0.527105 -0.108128 -0.216092 0.081 Uiso 1 1 calc R . . . .
C01A C 0.2362(9) -0.1788(4) -0.1808(5) 0.087(2) Uani 1 1 d . . . . .
H01D H 0.170126 -0.182729 -0.127711 0.130 Uiso 1 1 calc GR . . . .
H01E H 0.285278 -0.236012 -0.190511 0.130 Uiso 1 1 calc GR . . . .
H01F H 0.180155 -0.184025 -0.243658 0.130 Uiso 1 1 calc GR . . . .
C01B C 0.7377(9) 1.0136(4) 0.4327(5) 0.0796(19) Uani 1 1 d . . . . .
F3 F 0.756(2) 1.0556(6) 0.5253(7) 0.119(4) Uani 0.530(15) 1 d . U P A 2
F4 F 0.8429(19) 1.0357(13) 0.3745(15) 0.129(5) Uani 0.530(15) 1 d . U P A 2
F18 F 0.6351(17) 1.0698(7) 0.4109(9) 0.106(3) Uani 0.530(15) 1 d . U P A 2

loop_
_atom_site_aniso_label
_atom_site_aniso_U_11
_atom_site_aniso_U_22
_atom_site_aniso_U_33
_atom_site_aniso_U_23
_atom_site_aniso_U_13
_atom_site_aniso_U_12
I001 0.0504(2) 0.0773(2) 0.03979(19) 0.01064(14) 0.02382(13) 0.00957(14)
S002 0.0668(8) 0.0478(6) 0.0474(6) -0.0111(5) 0.0022(6) 0.0205(5)
Cl00 0.0862(10) 0.0561(8) 0.1187(14) 0.0158(8) 0.0325(10) 0.0152(7)
Cl1 0.1106(13) 0.0748(9) 0.0776(10) 0.0059(8) 0.0194(9) 0.0148(9)
Cl2 0.1197(16) 0.1437(18) 0.1112(16) 0.0778(14) -0.0193(13) 0.0022(13)
F006 0.0393(13) 0.0547(14) 0.0352(12) -0.0071(10) 0.0041(10) -0.0042(10)
F007 0.0733(17) 0.0250(10) 0.0490(14) 0.0082(9) 0.0273(12) 0.0202(10)
N008 0.0289(14) 0.0182(13) 0.0310(15) 0.0012(11) 0.0082(12) 0.0031(10)
N009 0.0339(16) 0.0267(14) 0.0244(14) 0.0003(11) 0.0078(12) 0.0078(12)
C00A 0.0333(18) 0.0235(16) 0.0329(19) 0.0067(14) 0.0090(15) 0.0024(13)
C00B 0.0322(18) 0.0202(15) 0.0276(17) 0.0036(13) 0.0057(14) 0.0060(13)
C00C 0.0250(16) 0.0218(16) 0.0312(18) 0.0048(13) 0.0052(14) 0.0050(12)
C00D 0.0295(17) 0.0206(15) 0.0302(18) 0.0024(13) 0.0064(14) 0.0083(13)
C00E 0.0317(17) 0.0190(15) 0.0280(17) 0.0019(13) 0.0062(14) 0.0056(12)
C00F 0.0304(17) 0.0171(15) 0.0290(17) 0.0004(12) 0.0053(14) 0.0046(12)
C00G 0.0360(19) 0.0253(17) 0.042(2) 0.0097(15) 0.0059(16) 0.0011(14)
C00H 0.0338(19) 0.0224(16) 0.0341(19) 0.0027(13) 0.0072(15) 0.0021(13)
C00I 0.0313(18) 0.0263(17) 0.0309(18) 0.0066(14) 0.0077(15) 0.0046(13)
C00J 0.0334(19) 0.0318(18) 0.038(2) 0.0147(15) 0.0090(16) 0.0095(14)
C00K 0.0350(19) 0.0280(17) 0.0321(19) 0.0094(14) 0.0075(15) 0.0116(14)
C00L 0.047(2) 0.0238(17) 0.037(2) -0.0025(15) 0.0118(17) 0.0023(15)
C00M 0.0321(18) 0.041(2) 0.0280(18) 0.0063(15) 0.0088(15) 0.0137(15)
C00N 0.0301(19) 0.049(2) 0.0303(19) 0.0099(16) 0.0097(15) 0.0102(15)
C00O 0.0327(19) 0.040(2) 0.0313(19) 0.0098(15) 0.0089(15) 0.0057(15)
C00P 0.042(2) 0.037(2) 0.0293(19) 0.0026(15) 0.0068(16) 0.0124(16)
C00Q 0.061(3) 0.052(2) 0.033(2) 0.0092(18) 0.018(2) 0.025(2)
C00R 0.038(2) 0.0282(19) 0.059(3) 0.0100(17) -0.0047(19) 0.0019(15)
C00S 0.053(2) 0.0325(19) 0.035(2) 0.0064(15) 0.0105(18) 0.0142(16)
C00T 0.042(2) 0.046(2) 0.042(2) 0.0201(18) 0.0144(18) 0.0109(17)
C00U 0.061(3) 0.052(2) 0.029(2) 0.0044(17) 0.0044(19) 0.030(2)
C00V 0.051(3) 0.036(2) 0.061(3) 0.006(2) -0.011(2) -0.0053(18)
C00W 0.051(2) 0.045(2) 0.037(2) 0.0042(17) 0.0058(19) 0.0204(18)
C00X 0.061(3) 0.030(2) 0.048(2) 0.0091(17) -0.012(2) 0.0043(18)
C00Y 0.053(3) 0.064(3) 0.040(2) 0.023(2) 0.023(2) 0.020(2)
B00Z 0.037(2) 0.0235(18) 0.029(2) -0.0019(15) 0.0087(17) 0.0036(15)
F010 0.161(11) 0.044(4) 0.065(5) 0.035(4) -0.021(6) -0.042(6)
C011 0.097(4) 0.030(2) 0.056(3) 0.0114(19) -0.008(3) 0.013(2)
C012 0.050(3) 0.045(2) 0.054(3) 0.0117(19) 0.022(2) -0.0043(19)
C013 0.081(3) 0.025(2) 0.046(2) 0.0049(17) 0.003(2) -0.006(2)
F014 0.175(10) 0.048(5) 0.133(10) -0.015(7) 0.023(9) 0.009(6)
C015 0.089(4) 0.049(3) 0.039(2) -0.0047(19) -0.005(2) 0.035(3)
C016 0.073(3) 0.064(3) 0.053(3) 0.004(2) 0.013(2) 0.041(3)
C017 0.068(3) 0.073(3) 0.062(3) 0.023(3) 0.011(3) 0.013(3)
F018 0.138(9) 0.033(4) 0.112(7) 0.024(4) -0.065(7) -0.043(5)
C019 0.102(5) 0.061(3) 0.048(3) -0.001(2) 0.008(3) 0.052(3)
C01A 0.128(6) 0.050(3) 0.068(4) -0.011(3) -0.021(4) 0.026(3)
C01B 0.125(6) 0.029(3) 0.069(4) 0.005(2) 0.006(4) -0.005(3)
F3 0.213(11) 0.033(3) 0.073(5) -0.006(3) -0.049(7) -0.017(5)
F4 0.136(10) 0.055(5) 0.159(11) 0.001(7) 0.048(8) -0.030(6)
F18 0.195(8) 0.022(3) 0.086(6) 0.002(4) -0.034(6) 0.017(4)

loop_
_atom_type_symbol
_atom_type_description
_atom_type_scat_dispersion_real
_atom_type_scat_dispersion_imag
_atom_type_scat_source
C C 0.0148 0.0070 'International Tables Vol C Tables 4.2.6.8 and 6.1.1.4'
H H 0.0000 0.0000 'International Tables Vol C Tables 4.2.6.8 and 6.1.1.4'
B B 0.0073 0.0030 'International Tables Vol C Tables 4.2.6.8 and 6.1.1.4'
Cl Cl 0.3281 0.5435 'International Tables Vol C Tables 4.2.6.8 and 6.1.1.4'
F F 0.0599 0.0411 'International Tables Vol C Tables 4.2.6.8 and 6.1.1.4'
I I 0.0969 5.4976 'International Tables Vol C Tables 4.2.6.8 and 6.1.1.4'
N N 0.0253 0.0136 'International Tables Vol C Tables 4.2.6.8 and 6.1.1.4'
S S 0.2925 0.4295 'International Tables Vol C Tables 4.2.6.8 and 6.1.1.4'

loop_
_geom_angle_atom_site_label_1
_geom_angle_atom_site_label_2
_geom_angle_atom_site_label_3
_geom_angle
_geom_angle_site_symmetry_1
_geom_angle_site_symmetry_3
_geom_angle_publ_flag
C00U S002 C015 92.3(3) . . ?
C00B N008 C00F 107.2(3) . . ?
C00B N008 B00Z 125.2(3) . . ?
C00F N008 B00Z 127.6(3) . . ?
C00I N009 B00Z 124.9(3) . . ?
C00M N009 C00I 109.0(3) . . ?
C00M N009 B00Z 126.1(3) . . ?
C00R C00A C00C 121.6(3) . . ?
C00R C00A C00X 119.3(3) . . ?
C00X C00A C00C 119.1(3) . . ?
N008 C00B C00D 110.4(3) . . ?
N008 C00B C00H 127.2(3) . . ?
C00H C00B C00D 122.5(3) . . ?
C00F C00C C00A 120.2(3) . . ?
C00I C00C C00A 118.4(3) . . ?
C00I C00C C00F 121.3(3) . . ?
C00B C00D C00K 119.4(3) . . ?
C00E C00D C00B 106.5(3) . . ?
C00E C00D C00K 134.1(3) . . ?
C00D C00E C00F 106.6(3) . . ?
C00D C00E C00L 125.3(3) . . ?
C00F C00E C00L 128.1(3) . . ?
N008 C00F C00C 118.2(3) . . ?
N008 C00F C00E 109.2(3) . . ?
C00E C00F C00C 132.5(3) . . ?
C00H C00G H00G 118.5 . . ?
C00H C00G C00J 123.0(3) . . ?
C00J C00G H00G 118.5 . . ?
C00B C00H H00H 121.1 . . ?
C00G C00H C00B 117.7(3) . . ?
C00G C00H H00H 121.1 . . ?
N009 C00I C00C 120.9(3) . . ?
N009 C00I C00O 108.5(3) . . ?
C00C C00I C00O 130.5(3) . . ?
C00G C00J C00K 120.1(3) . . ?
C00T C00J C00G 120.3(3) . . ?
C00T C00J C00K 119.6(4) . . ?
C00J C00K C00D 117.2(3) . . ?
C00S C00K C00D 125.6(3) . . ?
C00S C00K C00J 117.2(3) . . ?
C00E C00L H00A 109.5 . . ?
C00E C00L H00B 109.5 . . ?
C00E C00L H00C 109.5 . . ?
H00A C00L H00B 109.5 . . ?
H00A C00L H00C 109.5 . . ?
H00B C00L H00C 109.5 . . ?
N009 C00M C00N 107.6(3) . . ?
N009 C00M C00P 121.0(3) . . ?
C00N C00M C00P 131.4(3) . . ?
C00M C00N I001 128.2(3) . . ?
C00O C00N I001 122.3(3) . . ?
C00O C00N C00M 109.5(3) . . ?
C00I C00O C012 128.9(3) . . ?
C00N C00O C00I 105.3(3) . . ?
C00N C00O C012 125.7(4) . . ?
C00M C00P H00P 116.5 . . ?
C00W C00P C00M 127.0(4) . . ?
C00W C00P H00P 116.5 . . ?
C00S C00Q H00Q 119.6 . . ?
C00S C00Q C00Y 120.7(4) . . ?
C00Y C00Q H00Q 119.6 . . ?
C00A C00R H00R 119.4 . . ?
C00A C00R C00V 121.1(4) . . ?
C00V C00R H00R 119.4 . . ?
C00K C00S H00S 119.1 . . ?
C00Q C00S C00K 121.8(4) . . ?
C00Q C00S H00S 119.1 . . ?
C00J C00T H00T 119.6 . . ?
C00Y C00T C00J 120.8(4) . . ?
C00Y C00T H00T 119.6 . . ?
C00W C00U S002 123.2(3) . . ?
C016 C00U S002 110.3(4) . . ?
C016 C00U C00W 126.4(5) . . ?
C00R C00V H00V 120.5 . . ?
C013 C00V C00R 119.0(4) . . ?
C013 C00V H00V 120.5 . . ?
C00P C00W C00U 127.0(4) . . ?
C00P C00W H00W 116.5 . . ?
C00U C00W H00W 116.5 . . ?
C00A C00X H00X 119.9 . . ?
C00A C00X C011 120.3(4) . . ?
C011 C00X H00X 119.9 . . ?
C00Q C00Y C00T 119.9(4) . . ?
C00Q C00Y H00Y 120.1 . . ?
C00T C00Y H00Y 120.1 . . ?
F006 B00Z F007 109.2(3) . . ?
F006 B00Z N008 110.8(3) . . ?
F006 B00Z N009 110.4(3) . . ?
F007 B00Z N008 110.0(3) . . ?
F007 B00Z N009 109.8(3) . . ?
N008 B00Z N009 106.5(3) . . ?
C00X C011 H011 120.4 . . ?
C013 C011 C00X 119.2(4) . . ?
C013 C011 H011 120.4 . . ?
C00O C012 H01A 109.5 . . ?
C00O C012 H01B 109.5 . . ?
C00O C012 H01C 109.5 . . ?
H01A C012 H01B 109.5 . . ?
H01A C012 H01C 109.5 . . ?
H01B C012 H01C 109.5 . . ?
C00V C013 C011 121.0(4) . . ?
C00V C013 C01B 119.4(5) . . ?
C011 C013 C01B 119.6(5) . . ?
C019 C015 S002 110.7(4) . . ?
C019 C015 C01A 128.0(5) . . ?
C01A C015 S002 121.3(5) . . ?
C00U C016 H016 123.3 . . ?
C00U C016 C019 113.3(5) . . ?
C019 C016 H016 123.3 . . ?
Cl00 C017 H017 108.0 . . ?
Cl1 C017 Cl00 110.5(3) . . ?
Cl1 C017 H017 108.0 . . ?
Cl2 C017 Cl00 111.7(3) . . ?
Cl2 C017 Cl1 110.5(3) . . ?
Cl2 C017 H017 108.0 . . ?
C015 C019 C016 113.3(4) . . ?
C015 C019 H019 123.3 . . ?
C016 C019 H019 123.3 . . ?
C015 C01A H01D 109.5 . . ?
C015 C01A H01E 109.5 . . ?
C015 C01A H01F 109.5 . . ?
H01D C01A H01E 109.5 . . ?
H01D C01A H01F 109.5 . . ?
H01E C01A H01F 109.5 . . ?
F010 C01B C013 112.1(8) . . ?
F010 C01B F018 100.7(10) . . ?
F014 C01B F010 102.9(13) . . ?
F014 C01B C013 117.0(10) . . ?
F014 C01B F018 110.3(11) . . ?
F018 C01B C013 112.4(6) . . ?
F3 C01B C013 113.7(6) . . ?
F3 C01B F4 120.1(11) . . ?
F3 C01B F18 95.7(9) . . ?
F4 C01B C013 112.4(9) . . ?
F4 C01B F18 103.2(11) . . ?
F18 C01B C013 109.1(7) . . ?

loop_
_geom_bond_atom_site_label_1
_geom_bond_atom_site_label_2
_geom_bond_distance
_geom_bond_site_symmetry_2
_geom_bond_publ_flag
I001 C00N 2.077(4) . ?
S002 C00U 1.723(5) . ?
S002 C015 1.724(4) . ?
Cl00 C017 1.749(6) . ?
Cl1 C017 1.744(6) . ?
Cl2 C017 1.733(6) . ?
F006 B00Z 1.388(5) . ?
F007 B00Z 1.393(5) . ?
N008 C00B 1.356(4) . ?
N008 C00F 1.400(4) . ?
N008 B00Z 1.526(5) . ?
N009 C00I 1.395(4) . ?
N009 C00M 1.353(5) . ?
N009 B00Z 1.554(5) . ?
C00A C00C 1.488(4) . ?
C00A C00R 1.379(6) . ?
C00A C00X 1.379(6) . ?
C00B C00D 1.422(4) . ?
C00B C00H 1.416(5) . ?
C00C C00F 1.417(5) . ?
C00C C00I 1.396(5) . ?
C00D C00E 1.410(5) . ?
C00D C00K 1.435(5) . ?
C00E C00F 1.415(5) . ?
C00E C00L 1.509(4) . ?
C00G H00G 0.9500 . ?
C00G C00H 1.352(5) . ?
C00G C00J 1.430(5) . ?
C00H H00H 0.9500 . ?
C00I C00O 1.433(5) . ?
C00J C00K 1.433(5) . ?
C00J C00T 1.401(5) . ?
C00K C00S 1.403(5) . ?
C00L H00A 0.9800 . ?
C00L H00B 0.9800 . ?
C00L H00C 0.9800 . ?
C00M C00N 1.426(5) . ?
C00M C00P 1.441(5) . ?
C00N C00O 1.383(5) . ?
C00O C012 1.496(5) . ?
C00P H00P 0.9500 . ?
C00P C00W 1.332(6) . ?
C00Q H00Q 0.9500 . ?
C00Q C00S 1.374(6) . ?
C00Q C00Y 1.376(7) . ?
C00R H00R 0.9500 . ?
C00R C00V 1.383(6) . ?
C00S H00S 0.9500 . ?
C00T H00T 0.9500 . ?
C00T C00Y 1.381(6) . ?
C00U C00W 1.448(6) . ?
C00U C016 1.347(6) . ?
C00V H00V 0.9500 . ?
C00V C013 1.378(7) . ?
C00W H00W 0.9500 . ?
C00X H00X 0.9500 . ?
C00X C011 1.395(6) . ?
C00Y H00Y 0.9500 . ?
F010 C01B 1.304(16) . ?
C011 H011 0.9500 . ?
C011 C013 1.378(7) . ?
C012 H01A 0.9800 . ?
C012 H01B 0.9800 . ?
C012 H01C 0.9800 . ?
C013 C01B 1.500(6) . ?
F014 C01B 1.203(17) . ?
C015 C019 1.338(8) . ?
C015 C01A 1.487(8) . ?
C016 H016 0.9500 . ?
C016 C019 1.423(8) . ?
C017 H017 1.0000 . ?
F018 C01B 1.388(13) . ?
C019 H019 0.9500 . ?
C01A H01D 0.9800 . ?
C01A H01E 0.9800 . ?
C01A H01F 0.9800 . ?
C01B F3 1.252(11) . ?
C01B F4 1.325(18) . ?
C01B F18 1.432(15) . ?
